data_2207016
loop_
_publ_author_name
'Vysotsky, Myroslav O.'
'B\"ohmer, Volker'
'Bru Roig, Miriam'
'Bolte, Michael'

_publ_section_title
;
 5,11,17,23-Tetranitro-25,26,27,28-tetrapentyloxycalix[4]arene
;
_journal_coeditor_code LH6509
_journal_issue 10
_journal_name_full 'Acta Crystallographica Section E'
_journal_page_first o3526
_journal_page_last o3528
_journal_paper_doi 10.1107/S1600536805030862
_journal_volume 61
_journal_year 2005
_chemical_formula_iupac 'C48 H60 N4 O12'
_chemical_formula_moiety 'C48 H60 N4 O12'
_chemical_formula_sum 'C48 H60 N4 O12'
_chemical_formula_weight 885.00
_chemical_name_systematic
;
5,11,17,23-Tetranitro-25,26,27,28-tetrapentyloxycalix[4]arene
;
_space_group_IT_number 15
_symmetry_cell_setting monoclinic
_symmetry_space_group_name_Hall '-C 2yc'
_symmetry_space_group_name_H-M 'C 1 2/c 1'
_atom_sites_solution_hydrogens geom
_atom_sites_solution_primary direct
_atom_sites_solution_secondary difmap
_audit_creation_method SHELXL-97
_cell_angle_alpha 90.00
_cell_angle_beta 112.057(4)
_cell_angle_gamma 90.00
_cell_formula_units_Z 4
_cell_length_a 22.5587(11)
_cell_length_b 11.8751(4)
_cell_length_c 19.2336(11)
_cell_measurement_reflns_used 31383
_cell_measurement_temperature 173(2)
_cell_measurement_theta_max 25.2
_cell_measurement_theta_min 1.9
_cell_volume 4775.3(4)
_computing_cell_refinement X-AREA
_computing_data_collection 'X-AREA (Stoe & Cie, 2001)'
_computing_data_reduction X-AREA
_computing_molecular_graphics
;
XP in SHELXTL-Plus (Sheldrick, 1991) and MERCURY (Version 1.4; Bruno et
al.,  2002)
;
_computing_publication_material 'SHELXL97 and PLATON (Spek, 2003)'
_computing_structure_refinement 'SHELXL97 (Sheldrick, 1997)'
_computing_structure_solution 'SHELXS97 (Sheldrick, 1990)'
_diffrn_ambient_temperature 173(2)
_diffrn_measured_fraction_theta_full 0.999
_diffrn_measured_fraction_theta_max 0.996
_diffrn_measurement_device_type 'Stoe IPDS-II two-circle'
_diffrn_measurement_method \w
_diffrn_radiation_monochromator graphite
_diffrn_radiation_source 'fine-focus sealed tube'
_diffrn_radiation_type MoK\a
_diffrn_radiation_wavelength 0.71073
_diffrn_reflns_av_R_equivalents 0.0645
_diffrn_reflns_av_sigmaI/netI 0.0273
_diffrn_reflns_limit_h_max 28
_diffrn_reflns_limit_h_min -28
_diffrn_reflns_limit_k_max 14
_diffrn_reflns_limit_k_min -14
_diffrn_reflns_limit_l_max 23
_diffrn_reflns_limit_l_min -23
_diffrn_reflns_number 39302
_diffrn_reflns_theta_full 25.00
_diffrn_reflns_theta_max 26.38
_diffrn_reflns_theta_min 1.95
_diffrn_standards_decay_% 0
_diffrn_standards_interval_time 0
_diffrn_standards_number 0
_exptl_absorpt_coefficient_mu 0.089
_exptl_absorpt_correction_type none
_exptl_crystal_colour 'light yellow'
_exptl_crystal_density_diffrn 1.231
_exptl_crystal_density_method 'not measured'
_exptl_crystal_description block
_exptl_crystal_F_000 1888
_exptl_crystal_size_max 0.38
_exptl_crystal_size_mid 0.35
_exptl_crystal_size_min 0.29
_refine_diff_density_max 0.714
_refine_diff_density_min -0.872
_refine_ls_extinction_method none
_refine_ls_goodness_of_fit_ref 1.068
_refine_ls_hydrogen_treatment constr
_refine_ls_matrix_type full
_refine_ls_number_parameters 289
_refine_ls_number_reflns 4859
_refine_ls_number_restraints 0
_refine_ls_restrained_S_all 1.068
_refine_ls_R_factor_all 0.0948
_refine_ls_R_factor_gt 0.0824
_refine_ls_shift/su_max 0.000
_refine_ls_shift/su_mean 0.000
_refine_ls_structure_factor_coef Fsqd
_refine_ls_weighting_details 'calc w = 1/[\s^2^(Fo^2^)+(0.1304P)^2^+6.4471P] where P = (Fo^2^+2Fc^2^)/3'
_refine_ls_weighting_scheme calc
_refine_ls_wR_factor_gt 0.2360
_refine_ls_wR_factor_ref 0.2472
_reflns_number_gt 3906
_reflns_number_total 4859
_reflns_threshold_expression I>2\s(I)
_cod_data_source_file lh6509.cif
_cod_data_source_block I
_cod_depositor_comments
;
The following automatic conversions were performed:
'_symmetry_cell_setting' value 'Monoclinic' changed to 'monoclinic'
according to '/home/saulius/struct/CIF-dictionaries/cif_core.dic'
dictionary named 'cif_core.dic' version 2.4.1 from 2010-06-29.

Automatic conversion script
Id: cif_fix_enum 1527 2010-12-29 10:47:43Z saulius 

The following automatic conversions were performed:

'_symmetry_cell_setting' value 'Monoclinic' changed to 'monoclinic'
according to /home/saulius/struct/CIF-dictionaries/cif_core.dic
dictionary named 'cif_core.dic' version 2.4.1 from 2010-06-29.

Automatic conversion script
Id: cif_fix_values 1715 2011-07-08 13:25:40Z adriana 
;
_cod_original_sg_symbol_H-M 'C 2/c'
_cod_database_code 2207016
_cod_database_fobs_code 2207016

loop_
_symmetry_equiv_pos_as_xyz
'x, y, z'
'-x, y, -z+1/2'
'x+1/2, y+1/2, z'
'-x+1/2, y+1/2, -z+1/2'
'-x, -y, -z'
'x, -y, z-1/2'
'-x+1/2, -y+1/2, -z'
'x+1/2, -y+1/2, z-1/2'

loop_
_atom_site_label
_atom_site_fract_x
_atom_site_fract_y
_atom_site_fract_z
_atom_site_U_iso_or_equiv
_atom_site_adp_type
_atom_site_calc_flag
_atom_site_refinement_flags
_atom_site_occupancy
_atom_site_type_symbol
C1 0.32765(12) 0.1913(3) 0.67257(16) 0.0509(6) Uani d . 1 C
H1A 0.3291 0.2734 0.6646 0.061 Uiso calc R 1 H
H1B 0.2835 0.1649 0.6444 0.061 Uiso calc R 1 H
C11 0.37390(11) 0.1311(2) 0.64399(14) 0.0445(6) Uani d . 1 C
C12 0.41166(11) 0.1901(2) 0.61240(13) 0.0435(6) Uani d . 1 C
C13 0.45786(11) 0.1359(2) 0.59221(13) 0.0417(5) Uani d . 1 C
C14 0.46319(12) 0.0192(2) 0.59983(14) 0.0464(6) Uani d . 1 C
H14 0.4936 -0.0202 0.5857 0.056 Uiso calc R 1 H
C15 0.42435(13) -0.0385(2) 0.62775(15) 0.0498(6) Uani d . 1 C
C16 0.38093(13) 0.0154(2) 0.65177(15) 0.0505(6) Uani d . 1 C
H16 0.3563 -0.0266 0.6733 0.061 Uiso calc R 1 H
O12 0.40590(8) 0.30550(15) 0.60494(11) 0.0500(5) Uani d . 1 O
C121 0.35507(14) 0.3428(3) 0.53705(17) 0.0618(8) Uani d . 1 C
H12A 0.3130 0.3195 0.5373 0.074 Uiso calc R 1 H
H12B 0.3603 0.3094 0.4925 0.074 Uiso calc R 1 H
C122 0.35903(16) 0.4697(3) 0.5347(2) 0.0676(9) Uani d . 1 C
H12C 0.4014 0.4916 0.5348 0.081 Uiso calc R 1 H
H12D 0.3550 0.5016 0.5803 0.081 Uiso calc R 1 H
C123 0.30686(16) 0.5185(3) 0.4656(2) 0.0777(11) Uani d . 1 C
H12E 0.3093 0.4820 0.4204 0.093 Uiso calc R 1 H
H12F 0.2647 0.4998 0.4674 0.093 Uiso calc R 1 H
C124 0.3111(2) 0.6451(4) 0.4579(4) 0.121(2) Uani d . 1 C
H12G 0.3069 0.6820 0.5020 0.145 Uiso calc R 1 H
H12H 0.3537 0.6643 0.4577 0.145 Uiso calc R 1 H
C125 0.2608(3) 0.6902(6) 0.3882(5) 0.183(4) Uani d . 1 C
H12I 0.2659 0.7719 0.3858 0.275 Uiso calc R 1 H
H12J 0.2184 0.6735 0.3887 0.275 Uiso calc R 1 H
H12K 0.2650 0.6548 0.3442 0.275 Uiso calc R 1 H
N15 0.42950(14) -0.1620(2) 0.63294(17) 0.0670(7) Uani d . 1 N
O151 0.40652(19) -0.2114(2) 0.6721(2) 0.1086(12) Uani d . 1 O
O152 0.45627(15) -0.2101(2) 0.59706(17) 0.0847(8) Uani d . 1 O
C2 0.50429(12) 0.2003(2) 0.56618(15) 0.0476(6) Uani d . 1 C
H2A 0.4970 0.1799 0.5137 0.057 Uiso calc R 1 H
H2B 0.4972 0.2823 0.5682 0.057 Uiso calc R 1 H
C21 0.57228(12) 0.1709(2) 0.61694(14) 0.0431(6) Uani d . 1 C
C22 0.59615(11) 0.2081(2) 0.69183(15) 0.0421(6) Uani d . 1 C
C23 0.65393(11) 0.1671(2) 0.74445(15) 0.0452(6) Uani d . 1 C
C24 0.69011(12) 0.0951(2) 0.71960(16) 0.0487(6) Uani d . 1 C
H24 0.7298 0.0671 0.7538 0.058 Uiso calc R 1 H
C25 0.66815(12) 0.0642(2) 0.64445(16) 0.0479(6) Uani d . 1 C
C26 0.60950(13) 0.0996(2) 0.59307(15) 0.0471(6) Uani d . 1 C
H26 0.5951 0.0754 0.5423 0.057 Uiso calc R 1 H
O22 0.55846(8) 0.27841(15) 0.71432(11) 0.0489(5) Uani d . 1 O
C221 0.58061(18) 0.3928(3) 0.7330(2) 0.0767(10) Uani d . 1 C
H22A 0.5601 0.4252 0.7658 0.092 Uiso calc R 1 H
H22B 0.6274 0.3917 0.7618 0.092 Uiso calc R 1 H
C222 0.5676(3) 0.4632(3) 0.6696(3) 0.0917(13) Uani d . 1 C
H22C 0.5209 0.4635 0.6405 0.110 Uiso calc R 1 H
H22D 0.5886 0.4313 0.6372 0.110 Uiso calc R 1 H
C223 0.5905(3) 0.5854(3) 0.6897(3) 0.0910(13) Uani d . 1 C
H22E 0.5594 0.6220 0.7076 0.109 Uiso calc R 1 H
H22F 0.6315 0.5814 0.7334 0.109 Uiso calc R 1 H
C224 0.5992(6) 0.6525(5) 0.6433(7) 0.238(6) Uani d . 1 C
H22G 0.5576 0.6584 0.6006 0.286 Uiso calc R 1 H
H22H 0.6287 0.6140 0.6238 0.286 Uiso calc R 1 H
C225 0.6240(3) 0.7722(4) 0.6620(4) 0.1162(18) Uani d . 1 C
H22I 0.6253 0.8086 0.6168 0.174 Uiso calc R 1 H
H22J 0.6672 0.7705 0.7008 0.174 Uiso calc R 1 H
H22K 0.5956 0.8147 0.6804 0.174 Uiso calc R 1 H
N25 0.70763(12) -0.0104(2) 0.61853(16) 0.0589(6) Uani d . 1 N
O251 0.68793(13) -0.0370(2) 0.55225(14) 0.0816(8) Uani d . 1 O
O252 0.75841(11) -0.0432(2) 0.66435(15) 0.0807(8) Uani d . 1 O

loop_
_atom_site_aniso_label
_atom_site_aniso_U_11
_atom_site_aniso_U_22
_atom_site_aniso_U_33
_atom_site_aniso_U_12
_atom_site_aniso_U_13
_atom_site_aniso_U_23
C1 0.0357(12) 0.0598(16) 0.0562(15) 0.0079(11) 0.0161(11) 0.0108(12)
C11 0.0341(11) 0.0521(14) 0.0424(12) 0.0024(10) 0.0085(10) 0.0058(10)
C12 0.0367(12) 0.0459(14) 0.0413(12) 0.0029(10) 0.0071(10) 0.0058(10)
C13 0.0386(12) 0.0459(13) 0.0362(11) -0.0004(10) 0.0089(9) 0.0036(10)
C14 0.0461(13) 0.0467(14) 0.0454(13) 0.0017(11) 0.0161(11) -0.0008(10)
C15 0.0528(14) 0.0447(14) 0.0510(14) -0.0006(11) 0.0183(12) 0.0033(11)
C16 0.0478(14) 0.0532(15) 0.0509(14) -0.0017(11) 0.0190(12) 0.0071(12)
O12 0.0439(9) 0.0456(10) 0.0565(11) 0.0089(8) 0.0142(8) 0.0127(8)
C121 0.0536(16) 0.0645(19) 0.0586(17) 0.0106(14) 0.0113(13) 0.0227(14)
C122 0.0585(17) 0.0594(19) 0.078(2) 0.0069(14) 0.0179(16) 0.0184(16)
C123 0.0575(18) 0.074(2) 0.092(2) 0.0012(16) 0.0176(18) 0.0384(19)
C124 0.077(3) 0.081(3) 0.170(5) -0.014(2) 0.008(3) 0.063(3)
C125 0.103(4) 0.140(5) 0.247(8) -0.021(4) -0.004(5) 0.132(6)
N15 0.0801(18) 0.0478(14) 0.0839(19) 0.0009(13) 0.0429(16) 0.0094(13)
O151 0.153(3) 0.0590(15) 0.160(3) 0.0089(16) 0.111(3) 0.0289(17)
O152 0.114(2) 0.0500(13) 0.113(2) 0.0026(13) 0.0684(18) -0.0037(13)
C2 0.0448(13) 0.0487(14) 0.0510(14) 0.0028(11) 0.0199(11) 0.0083(11)
C21 0.0414(12) 0.0390(12) 0.0524(14) -0.0024(10) 0.0215(11) 0.0051(10)
C22 0.0377(12) 0.0353(12) 0.0568(14) -0.0056(9) 0.0218(11) -0.0026(10)
C23 0.0373(12) 0.0438(13) 0.0567(14) -0.0083(10) 0.0200(11) -0.0030(11)
C24 0.0375(12) 0.0487(15) 0.0610(16) 0.0001(10) 0.0198(11) 0.0012(12)
C25 0.0447(13) 0.0436(14) 0.0608(16) 0.0014(11) 0.0260(12) -0.0025(11)
C26 0.0479(13) 0.0457(14) 0.0518(14) -0.0040(11) 0.0233(11) -0.0015(11)
O22 0.0423(9) 0.0418(10) 0.0627(11) -0.0001(7) 0.0199(8) -0.0094(8)
C221 0.072(2) 0.0505(18) 0.096(3) 0.0002(15) 0.0189(19) -0.0095(17)
C222 0.124(4) 0.064(2) 0.116(3) 0.004(2) 0.078(3) 0.001(2)
C223 0.124(4) 0.058(2) 0.099(3) -0.014(2) 0.051(3) -0.006(2)
C224 0.367(13) 0.056(3) 0.461(16) -0.033(5) 0.349(14) -0.028(5)
C225 0.147(5) 0.058(2) 0.167(5) -0.024(3) 0.085(4) 0.005(3)
N25 0.0522(14) 0.0556(14) 0.0735(17) 0.0046(11) 0.0288(13) -0.0062(12)
O251 0.0786(16) 0.101(2) 0.0718(15) 0.0199(14) 0.0356(13) -0.0180(13)
O252 0.0576(13) 0.0856(17) 0.0925(17) 0.0249(12) 0.0207(13) -0.0158(14)

loop_
_atom_type_symbol
_atom_type_description
_atom_type_scat_dispersion_real
_atom_type_scat_dispersion_imag
_atom_type_scat_source
C C 0.0033 0.0016 'International Tables Vol C Tables 4.2.6.8 and 6.1.1.4'
H H 0.0000 0.0000 'International Tables Vol C Tables 4.2.6.8 and 6.1.1.4'
N N 0.0061 0.0033 'International Tables Vol C Tables 4.2.6.8 and 6.1.1.4'
O O 0.0106 0.0060 'International Tables Vol C Tables 4.2.6.8 and 6.1.1.4'

loop_
_geom_angle_atom_site_label_1
_geom_angle_atom_site_label_2
_geom_angle_atom_site_label_3
_geom_angle_site_symmetry_1
_geom_angle_site_symmetry_3
_geom_angle
C23 C1 C11 2_656 . 109.6(2)
C23 C1 H1A 2_656 . 109.7
C11 C1 H1A . . 109.7
C23 C1 H1B 2_656 . 109.8
C11 C1 H1B . . 109.7
H1A C1 H1B . . 108.2
C16 C11 C12 . . 118.6(2)
C16 C11 C1 . . 119.4(2)
C12 C11 C1 . . 121.9(2)
O12 C12 C13 . . 118.6(2)
O12 C12 C11 . . 119.5(2)
C13 C12 C11 . . 121.8(2)
C14 C13 C12 . . 118.2(2)
C14 C13 C2 . . 119.4(2)
C12 C13 C2 . . 122.4(2)
C15 C14 C13 . . 119.7(2)
C15 C14 H14 . . 120.1
C13 C14 H14 . . 120.1
C14 C15 C16 . . 122.4(3)
C14 C15 N15 . . 118.6(3)
C16 C15 N15 . . 119.0(2)
C11 C16 C15 . . 119.2(2)
C11 C16 H16 . . 120.4
C15 C16 H16 . . 120.4
C12 O12 C121 . . 114.2(2)
O12 C121 C122 . . 107.2(3)
O12 C121 H12A . . 110.3
C122 C121 H12A . . 110.3
O12 C121 H12B . . 110.3
C122 C121 H12B . . 110.3
H12A C121 H12B . . 108.5
C121 C122 C123 . . 111.8(3)
C121 C122 H12C . . 109.3
C123 C122 H12C . . 109.3
C121 C122 H12D . . 109.3
C123 C122 H12D . . 109.3
H12C C122 H12D . . 107.9
C124 C123 C122 . . 114.0(3)
C124 C123 H12E . . 108.8
C122 C123 H12E . . 108.8
C124 C123 H12F . . 108.8
C122 C123 H12F . . 108.8
H12E C123 H12F . . 107.7
C125 C124 C123 . . 112.9(5)
C125 C124 H12G . . 109.0
C123 C124 H12G . . 109.0
C125 C124 H12H . . 109.0
C123 C124 H12H . . 109.0
H12G C124 H12H . . 107.8
C124 C125 H12I . . 109.5
C124 C125 H12J . . 109.5
H12I C125 H12J . . 109.5
C124 C125 H12K . . 109.5
H12I C125 H12K . . 109.5
H12J C125 H12K . . 109.5
O151 N15 O152 . . 123.0(3)
O151 N15 C15 . . 118.8(3)
O152 N15 C15 . . 118.2(3)
C21 C2 C13 . . 109.0(2)
C21 C2 H2A . . 109.9
C13 C2 H2A . . 109.9
C21 C2 H2B . . 109.9
C13 C2 H2B . . 109.9
H2A C2 H2B . . 108.3
C26 C21 C22 . . 119.0(2)
C26 C21 C2 . . 121.3(2)
C22 C21 C2 . . 119.5(2)
O22 C22 C23 . . 120.1(2)
O22 C22 C21 . . 118.0(2)
C23 C22 C21 . . 121.6(2)
C24 C23 C22 . . 118.2(2)
C24 C23 C1 . 2_656 121.0(2)
C22 C23 C1 . 2_656 120.4(2)
C23 C24 C25 . . 119.7(2)
C23 C24 H24 . . 120.1
C25 C24 H24 . . 120.1
C26 C25 C24 . . 122.2(2)
C26 C25 N25 . . 118.6(2)
C24 C25 N25 . . 119.2(2)
C25 C26 C21 . . 118.9(2)
C25 C26 H26 . . 120.5
C21 C26 H26 . . 120.5
C22 O22 C221 . . 116.9(2)
C222 C221 O22 . . 113.6(3)
C222 C221 H22A . . 108.8
O22 C221 H22A . . 108.8
C222 C221 H22B . . 108.8
O22 C221 H22B . . 108.8
H22A C221 H22B . . 107.7
C221 C222 C223 . . 113.5(4)
C221 C222 H22C . . 108.9
C223 C222 H22C . . 108.9
C221 C222 H22D . . 108.9
C223 C222 H22D . . 108.9
H22C C222 H22D . . 107.7
C224 C223 C222 . . 122.8(6)
C224 C223 H22E . . 106.6
C222 C223 H22E . . 106.6
C224 C223 H22F . . 106.6
C222 C223 H22F . . 106.6
H22E C223 H22F . . 106.6
C223 C224 C225 . . 124.2(9)
C223 C224 H22G . . 106.3
C225 C224 H22G . . 106.3
C223 C224 H22H . . 106.3
C225 C224 H22H . . 106.3
H22G C224 H22H . . 106.4
C224 C225 H22I . . 109.5
C224 C225 H22J . . 109.5
H22I C225 H22J . . 109.5
C224 C225 H22K . . 109.5
H22I C225 H22K . . 109.5
H22J C225 H22K . . 109.5
O252 N25 O251 . . 123.1(3)
O252 N25 C25 . . 118.2(3)
O251 N25 C25 . . 118.7(2)

loop_
_geom_bond_atom_site_label_1
_geom_bond_atom_site_label_2
_geom_bond_site_symmetry_2
_geom_bond_distance
C1 C23 2_656 1.518(4)
C1 C11 . 1.527(4)
C1 H1A . 0.9900
C1 H1B . 0.9900
C11 C16 . 1.385(4)
C11 C12 . 1.405(4)
C12 O12 . 1.379(3)
C12 C13 . 1.399(4)
C13 C14 . 1.393(4)
C13 C2 . 1.525(3)
C14 C15 . 1.371(4)
C14 H14 . 0.9500
C15 C16 . 1.386(4)
C15 N15 . 1.472(4)
C16 H16 . 0.9500
O12 C121 . 1.446(3)
C121 C122 . 1.511(5)
C121 H12A . 0.9900
C121 H12B . 0.9900
C122 C123 . 1.522(4)
C122 H12C . 0.9900
C122 H12D . 0.9900
C123 C124 . 1.517(6)
C123 H12E . 0.9900
C123 H12F . 0.9900
C124 C125 . 1.493(7)
C124 H12G . 0.9900
C124 H12H . 0.9900
C125 H12I . 0.9800
C125 H12J . 0.9800
C125 H12K . 0.9800
N15 O151 . 1.214(4)
N15 O152 . 1.216(4)
C2 C21 . 1.517(4)
C2 H2A . 0.9900
C2 H2B . 0.9900
C21 C26 . 1.386(4)
C21 C22 . 1.406(4)
C22 O22 . 1.373(3)
C22 C23 . 1.403(4)
C23 C24 . 1.385(4)
C23 C1 2_656 1.518(4)
C24 C25 . 1.390(4)
C24 H24 . 0.9500
C25 C26 . 1.386(4)
C25 N25 . 1.469(3)
C26 H26 . 0.9500
O22 C221 . 1.445(4)
C221 C222 . 1.414(6)
C221 H22A . 0.9900
C221 H22B . 0.9900
C222 C223 . 1.541(6)
C222 H22C . 0.9900
C222 H22D . 0.9900
C223 C224 . 1.267(8)
C223 H22E . 0.9900
C223 H22F . 0.9900
C224 C225 . 1.521(7)
C224 H22G . 0.9900
C224 H22H . 0.9900
C225 H22I . 0.9800
C225 H22J . 0.9800
C225 H22K . 0.9800
N25 O252 . 1.217(3)
N25 O251 . 1.223(3)

loop_
_geom_torsion_atom_site_label_1
_geom_torsion_atom_site_label_2
_geom_torsion_atom_site_label_3
_geom_torsion_atom_site_label_4
_geom_torsion_site_symmetry_1
_geom_torsion_site_symmetry_2
_geom_torsion_site_symmetry_4
_geom_torsion
_geom_torsion_publ_flag
C23 C1 C11 C16 2_656 . . 57.5(3) ?
C23 C1 C11 C12 2_656 . . -120.1(3) y
C22 C23 C1 C11 2_656 2_656 . 66.6(3) y
C16 C11 C12 O12 . . . -179.3(2) ?
C1 C11 C12 O12 . . . -1.7(3) ?
C16 C11 C12 C13 . . . -3.1(4) ?
C1 C11 C12 C13 . . . 174.4(2) ?
O12 C12 C13 C14 . . . -179.9(2) ?
C11 C12 C13 C14 . . . 3.9(3) ?
O12 C12 C13 C2 . . . 3.3(3) ?
C11 C12 C13 C2 . . . -172.9(2) ?
C12 C13 C14 C15 . . . -1.1(4) ?
C2 C13 C14 C15 . . . 175.8(2) ?
C13 C14 C15 C16 . . . -2.5(4) ?
C13 C14 C15 N15 . . . 178.0(2) ?
C12 C11 C16 C15 . . . -0.5(4) ?
C1 C11 C16 C15 . . . -178.1(2) ?
C14 C15 C16 C11 . . . 3.4(4) ?
N15 C15 C16 C11 . . . -177.2(3) ?
C13 C12 O12 C121 . . . 98.2(3) ?
C11 C12 O12 C121 . . . -85.5(3) ?
C12 O12 C121 C122 . . . -175.4(2) ?
O12 C121 C122 C123 . . . -179.3(3) ?
C121 C122 C123 C124 . . . -176.4(4) ?
C122 C123 C124 C125 . . . 178.0(5) ?
C14 C15 N15 O151 . . . 163.8(3) ?
C16 C15 N15 O151 . . . -15.7(5) ?
C14 C15 N15 O152 . . . -16.8(4) ?
C16 C15 N15 O152 . . . 163.7(3) ?
C14 C13 C2 C21 . . . -54.1(3) ?
C12 C13 C2 C21 . . . 122.7(2) y
C13 C2 C21 C26 . . . 105.0(3) ?
C13 C2 C21 C22 . . . -69.1(3) y
C26 C21 C22 O22 . . . -179.9(2) ?
C2 C21 C22 O22 . . . -5.6(3) ?
C26 C21 C22 C23 . . . -5.8(4) ?
C2 C21 C22 C23 . . . 168.5(2) ?
O22 C22 C23 C24 . . . 179.2(2) ?
C21 C22 C23 C24 . . . 5.2(4) ?
O22 C22 C23 C1 . . 2_656 5.6(4) ?
C21 C22 C23 C1 . . 2_656 -168.4(2) ?
C22 C23 C24 C25 . . . -1.1(4) ?
C1 C23 C24 C25 2_656 . . 172.5(2) ?
C23 C24 C25 C26 . . . -2.4(4) ?
C23 C24 C25 N25 . . . 178.8(2) ?
C24 C25 C26 C21 . . . 1.8(4) ?
N25 C25 C26 C21 . . . -179.3(2) ?
C22 C21 C26 C25 . . . 2.2(4) ?
C2 C21 C26 C25 . . . -172.0(2) ?
C23 C22 O22 C221 . . . 73.3(3) ?
C21 C22 O22 C221 . . . -112.4(3) ?
C22 O22 C221 C222 . . . 80.1(4) ?
O22 C221 C222 C223 . . . 179.3(3) ?
C221 C222 C223 C224 . . . 160.5(7) ?
C222 C223 C224 C225 . . . -177.7(7) ?
C26 C25 N25 O252 . . . -178.4(3) ?
C24 C25 N25 O252 . . . 0.5(4) ?
C26 C25 N25 O251 . . . 1.3(4) ?
C24 C25 N25 O251 . . . -179.8(3) ?
